data_4344431
loop_
_publ_author_name
'Liao, Jia-Ling'
'Chi, Yun'
'Sie, Zong-Ting'
'Ku, Chia-Hao'
'Chang, Chih-Hao'
'Fox, Mark A.'
'Low, Paul J.'
'Tseng, Meu-Rurng'
'Lee, Gene-Hsiang'

_publ_section_title
;
 Ir(III)-Based Phosphors with Bipyrazolate Ancillaries; Rational Design,
 Photophysics, and Applications in Organic Light-Emitting Diodes.
;
_journal_issue 22
_journal_name_full 'Inorganic chemistry'
_journal_page_first 10811
_journal_page_last 10821
_journal_paper_doi 10.1021/acs.inorgchem.5b01835
_journal_volume 54
_journal_year 2015
_chemical_formula_sum 'C41.5 H43 F6 Ir N7 O1.5'
_chemical_formula_weight 970.03
_chemical_name_systematic
; 
 ? 
;
_space_group_IT_number 2
_symmetry_cell_setting triclinic
_symmetry_space_group_name_Hall '-P 1'
_symmetry_space_group_name_H-M 'P -1'
_atom_sites_solution_hydrogens geom
_atom_sites_solution_primary direct
_atom_sites_solution_secondary difmap
_audit_creation_method SHELXL-97
_cell_angle_alpha 65.3518(9)
_cell_angle_beta 76.0091(9)
_cell_angle_gamma 79.6834(11)
_cell_formula_units_Z 2
_cell_length_a 12.7383(6)
_cell_length_b 12.8295(6)
_cell_length_c 14.6989(7)
_cell_measurement_reflns_used 6520
_cell_measurement_temperature 150(2)
_cell_measurement_theta_max 22.83
_cell_measurement_theta_min 2.30
_cell_volume 2110.18(17)
_computing_cell_refinement 'Bruker SAINT'
_computing_data_collection 'Bruker SMART'
_computing_data_reduction 'Bruker SAINT'
_computing_molecular_graphics 'Bruker SHELXTL'
_computing_publication_material 'Bruker SHELXTL'
_computing_structure_refinement 'SHELXL-97 (Sheldrick, 2008)'
_computing_structure_solution 'SHELXS-97 (Sheldrick, 2008)'
_diffrn_ambient_temperature 150(2)
_diffrn_measured_fraction_theta_full 0.996
_diffrn_measured_fraction_theta_max 0.996
_diffrn_measurement_device_type 'BRUKER SMART APEXCCD area detector'
_diffrn_measurement_method 'omega scans'
_diffrn_radiation_monochromator graphite
_diffrn_radiation_source 'fine-focus sealed tube'
_diffrn_radiation_type MoK\a
_diffrn_radiation_wavelength 0.71073
_diffrn_reflns_av_R_equivalents 0.0423
_diffrn_reflns_av_sigmaI/netI 0.0516
_diffrn_reflns_limit_h_max 16
_diffrn_reflns_limit_h_min -16
_diffrn_reflns_limit_k_max 16
_diffrn_reflns_limit_k_min -16
_diffrn_reflns_limit_l_max 19
_diffrn_reflns_limit_l_min -19
_diffrn_reflns_number 27417
_diffrn_reflns_theta_full 27.50
_diffrn_reflns_theta_max 27.50
_diffrn_reflns_theta_min 1.83
_exptl_absorpt_coefficient_mu 3.232
_exptl_absorpt_correction_T_max 0.6977
_exptl_absorpt_correction_T_min 0.4648
_exptl_absorpt_correction_type multi-scan
_exptl_crystal_colour yellow
_exptl_crystal_density_diffrn 1.527
_exptl_crystal_density_meas ?
_exptl_crystal_density_method 'not measured'
_exptl_crystal_description block
_exptl_crystal_F_000 968
_exptl_crystal_size_max 0.28
_exptl_crystal_size_mid 0.20
_exptl_crystal_size_min 0.12
_refine_diff_density_max 1.802
_refine_diff_density_min -1.317
_refine_diff_density_rms 0.135
_refine_ls_extinction_method none
_refine_ls_goodness_of_fit_ref 1.138
_refine_ls_hydrogen_treatment mixed
_refine_ls_matrix_type full
_refine_ls_number_parameters 527
_refine_ls_number_reflns 9673
_refine_ls_number_restraints 28
_refine_ls_restrained_S_all 1.152
_refine_ls_R_factor_all 0.0457
_refine_ls_R_factor_gt 0.0387
_refine_ls_shift/su_max 0.007
_refine_ls_shift/su_mean 0.000
_refine_ls_structure_factor_coef Fsqd
_refine_ls_weighting_details 'calc w=1/[\s^2^(Fo^2^)+(0.0445P)^2^+1.2726P] where P=(Fo^2^+2Fc^2^)/3'
_refine_ls_weighting_scheme calc
_refine_ls_wR_factor_gt 0.0952
_refine_ls_wR_factor_ref 0.0981
_reflns_number_gt 8638
_reflns_number_total 9673
_reflns_threshold_expression >2sigma(I)
_cod_data_source_file ic5b01835_si_002.cif
_cod_data_source_block 3
_cod_depositor_comments
;
The following automatic conversions were performed:

'_symmetry_cell_setting' value 'Triclinic' changed to 'triclinic'
according to
/usr/data/users/saulius/crontab/automatic-downloads/rss-feeds/ACS/lib/dictionaries/cif_core.dic
dictionary named 'cif_core.dic' version 2.4.2 from 2011-04-26.

'_exptl_crystal_density_meas' value 'not_measured' was changed to '?'
- the value is perceived as not measured.

Automatic conversion script
Id: cif_fix_values 3271 2015-04-21 07:52:19Z andrius 

 Adding full bibliography for 4344430--4344432.cif.
;
_cod_original_sg_symbol_H-M P-1
_cod_original_formula_sum 'C41.50 H43 F6 Ir N7 O1.50'
_cod_database_code 4344431

loop_
_symmetry_equiv_pos_as_xyz
'x, y, z'
'-x, -y, -z'

loop_
_atom_site_label
_atom_site_type_symbol
_atom_site_fract_x
_atom_site_fract_y
_atom_site_fract_z
_atom_site_U_iso_or_equiv
_atom_site_adp_type
_atom_site_occupancy
_atom_site_symmetry_multiplicity
_atom_site_calc_flag
_atom_site_refinement_flags
_atom_site_disorder_assembly
_atom_site_disorder_group
Ir Ir 0.280325(13) 0.164242(15) 0.338004(13) 0.02450(7) Uani 1 1 d . . .
N1 N 0.2434(3) 0.0352(3) 0.4785(3) 0.0271(8) Uani 1 1 d . . .
N2 N 0.4619(3) 0.2414(3) 0.4126(3) 0.0293(8) Uani 1 1 d . . .
N3 N 0.3596(3) 0.2520(3) 0.3937(3) 0.0272(8) Uani 1 1 d . . .
N4 N 0.1581(3) 0.2720(3) 0.3772(3) 0.0275(8) Uani 1 1 d . . .
N5 N 0.0553(3) 0.2983(3) 0.3592(3) 0.0318(9) Uani 1 1 d . . .
N6 N 0.3170(3) 0.2772(3) 0.1916(3) 0.0307(9) Uani 1 1 d . . .
N7 N 0.4170(3) 0.0798(3) 0.2857(3) 0.0263(8) Uani 1 1 d . . .
C1 C 0.1811(4) 0.0809(4) 0.3071(4) 0.0289(10) Uani 1 1 d . . .
C2 C 0.1524(5) 0.1037(5) 0.2139(4) 0.0415(12) Uani 1 1 d . . .
H2 H 0.1819 0.1654 0.1544 0.050 Uiso 1 1 calc R . .
C3 C 0.0814(5) 0.0376(5) 0.2070(5) 0.0505(15) Uani 1 1 d . . .
H3 H 0.0629 0.0547 0.1431 0.061 Uiso 1 1 calc R . .
C4 C 0.0378(5) -0.0528(5) 0.2923(5) 0.0468(14) Uani 1 1 d . . .
H4 H -0.0104 -0.0977 0.2870 0.056 Uiso 1 1 calc R . .
C5 C 0.0642(4) -0.0775(4) 0.3847(4) 0.0391(12) Uani 1 1 d . . .
H5 H 0.0340 -0.1394 0.4436 0.047 Uiso 1 1 calc R . .
C6 C 0.1356(4) -0.0115(4) 0.3921(4) 0.0296(10) Uani 1 1 d . . .
C7 C 0.1699(4) -0.0353(4) 0.4875(4) 0.0281(10) Uani 1 1 d . . .
C8 C 0.1368(4) -0.1232(4) 0.5810(4) 0.0365(11) Uani 1 1 d . . .
H8 H 0.0827 -0.1697 0.5881 0.044 Uiso 1 1 calc R . .
C9 C 0.1824(5) -0.1427(5) 0.6630(4) 0.0408(12) Uani 1 1 d . . .
H9 H 0.1605 -0.2030 0.7268 0.049 Uiso 1 1 calc R . .
C10 C 0.2602(5) -0.0740(5) 0.6519(4) 0.0414(12) Uani 1 1 d . . .
H10 H 0.2944 -0.0877 0.7071 0.050 Uiso 1 1 calc R . .
C11 C 0.2874(4) 0.0150(4) 0.5591(4) 0.0352(11) Uani 1 1 d . . .
H11 H 0.3394 0.0639 0.5520 0.042 Uiso 1 1 calc R . .
C12 C 0.5525(4) 0.3311(4) 0.4882(4) 0.0357(11) Uani 1 1 d . . .
C13 C 0.4556(4) 0.3162(4) 0.4576(3) 0.0298(10) Uani 1 1 d . . .
C14 C 0.3532(4) 0.3740(4) 0.4679(4) 0.0324(10) Uani 1 1 d . . .
H14 H 0.3292 0.4301 0.4967 0.039 Uiso 1 1 calc R . .
C15 C 0.2945(4) 0.3302(4) 0.4264(4) 0.0290(10) Uani 1 1 d . . .
C16 C 0.1836(4) 0.3456(4) 0.4120(4) 0.0291(10) Uani 1 1 d . . .
C17 C 0.0937(4) 0.4222(5) 0.4180(4) 0.0379(12) Uani 1 1 d . . .
H17 H 0.0857 0.4835 0.4401 0.045 Uiso 1 1 calc R . .
C18 C 0.0182(4) 0.3891(4) 0.3844(4) 0.0345(11) Uani 1 1 d . . .
C19 C -0.0964(5) 0.4384(5) 0.3786(5) 0.0469(14) Uani 1 1 d . . .
C20 C 0.2599(4) 0.3782(5) 0.1492(4) 0.0423(13) Uani 1 1 d . . .
H20 H 0.2005 0.4034 0.1907 0.051 Uiso 1 1 calc R . .
C21 C 0.2851(4) 0.4445(5) 0.0492(4) 0.0472(14) Uani 1 1 d . . .
H21 H 0.2427 0.5155 0.0228 0.057 Uiso 1 1 calc RD . .
C22 C 0.3699(4) 0.4142(5) -0.0175(4) 0.0389(12) Uani 1 1 d . A .
C23 C 0.4287(4) 0.3094(5) 0.0283(4) 0.0380(12) Uani 1 1 d . . .
H23 H 0.4885 0.2829 -0.0119 0.046 Uiso 1 1 calc R . .
C24 C 0.4013(4) 0.2435(4) 0.1313(4) 0.0308(10) Uani 1 1 d . . .
C25 C 0.4603(4) 0.1334(4) 0.1845(3) 0.0310(10) Uani 1 1 d . . .
C26 C 0.5542(4) 0.0856(4) 0.1402(4) 0.0369(11) Uani 1 1 d . . .
H26 H 0.5829 0.1243 0.0699 0.044 Uiso 1 1 calc R . .
C27 C 0.6069(4) -0.0176(4) 0.1964(4) 0.0380(12) Uani 1 1 d . . .
C28 C 0.5612(4) -0.0697(4) 0.2998(4) 0.0360(11) Uani 1 1 d . . .
H28 H 0.5944 -0.1403 0.3418 0.043 Uiso 1 1 calc R . .
C29 C 0.4683(4) -0.0189(4) 0.3410(4) 0.0309(10) Uani 1 1 d . . .
H29 H 0.4394 -0.0554 0.4115 0.037 Uiso 1 1 calc R . .
C30 C 0.3970(4) 0.4864(5) -0.1317(4) 0.0482(14) Uani 1 1 d D . .
C31 C 0.5180(6) 0.5076(9) -0.1606(8) 0.051(2) Uani 0.663(8) 1 d PD A 1
H31A H 0.5624 0.4364 -0.1591 0.077 Uiso 0.663(8) 1 calc PR A 1
H31B H 0.5360 0.5323 -0.1119 0.077 Uiso 0.663(8) 1 calc PR A 1
H31C H 0.5326 0.5678 -0.2293 0.077 Uiso 0.663(8) 1 calc PR A 1
C32 C 0.3820(12) 0.4097(9) -0.1864(7) 0.082(4) Uani 0.663(8) 1 d PD A 1
H32A H 0.4137 0.3311 -0.1526 0.123 Uiso 0.663(8) 1 calc PR A 1
H32B H 0.4185 0.4414 -0.2579 0.123 Uiso 0.663(8) 1 calc PR A 1
H32C H 0.3044 0.4085 -0.1830 0.123 Uiso 0.663(8) 1 calc PR A 1
C33 C 0.3352(10) 0.6056(8) -0.1765(7) 0.085(4) Uani 0.663(8) 1 d PDU A 1
H33A H 0.2837 0.6017 -0.2146 0.127 Uiso 0.663(8) 1 calc PR A 1
H33B H 0.3870 0.6619 -0.2222 0.127 Uiso 0.663(8) 1 calc PR A 1
H33C H 0.2956 0.6290 -0.1210 0.127 Uiso 0.663(8) 1 calc PRD A 1
C31' C 0.5134(10) 0.4634(19) -0.1834(16) 0.051(2) Uani 0.337(8) 1 d PD A 2
H31D H 0.5255 0.3834 -0.1775 0.077 Uiso 0.337(8) 1 calc PR A 2
H31E H 0.5648 0.4768 -0.1502 0.077 Uiso 0.337(8) 1 calc PR A 2
H31F H 0.5245 0.5153 -0.2556 0.077 Uiso 0.337(8) 1 calc PR A 2
C32' C 0.2994(16) 0.488(2) -0.1758(15) 0.082(4) Uani 0.337(8) 1 d PD A 2
H32D H 0.3042 0.5483 -0.2446 0.123 Uiso 0.337(8) 1 calc PR A 2
H32E H 0.2323 0.5033 -0.1323 0.123 Uiso 0.337(8) 1 calc PR A 2
H32F H 0.2992 0.4130 -0.1788 0.123 Uiso 0.337(8) 1 calc PR A 2
C33' C 0.371(2) 0.6118(11) -0.1372(18) 0.085(4) Uani 0.337(8) 1 d PD A 2
H33D H 0.3977 0.6181 -0.0828 0.127 Uiso 0.337(8) 1 calc PR A 2
H33E H 0.2920 0.6314 -0.1289 0.127 Uiso 0.337(8) 1 calc PR A 2
H33F H 0.4061 0.6650 -0.2035 0.127 Uiso 0.337(8) 1 calc PR A 2
C34 C 0.7087(5) -0.0707(6) 0.1456(4) 0.0555(17) Uani 1 1 d . . .
C35 C 0.7535(6) -0.1838(7) 0.2229(5) 0.077(2) Uani 1 1 d . . .
H35A H 0.6992 -0.2400 0.2510 0.115 Uiso 1 1 calc R . .
H35B H 0.7700 -0.1693 0.2781 0.115 Uiso 1 1 calc R . .
H35C H 0.8200 -0.2143 0.1888 0.115 Uiso 1 1 calc R . .
C36 C 0.6788(7) -0.0947(7) 0.0615(5) 0.080(2) Uani 1 1 d . . .
H36A H 0.7431 -0.1289 0.0282 0.119 Uiso 1 1 calc R . .
H36B H 0.6522 -0.0223 0.0111 0.119 Uiso 1 1 calc R . .
H36C H 0.6219 -0.1481 0.0915 0.119 Uiso 1 1 calc R . .
C37 C 0.7947(6) 0.0146(7) 0.0980(6) 0.079(2) Uani 1 1 d . . .
H37A H 0.8129 0.0316 0.1512 0.118 Uiso 1 1 calc R . .
H37B H 0.7667 0.0858 0.0474 0.118 Uiso 1 1 calc R . .
H37C H 0.8599 -0.0186 0.0649 0.118 Uiso 1 1 calc R . .
F1 F 0.6339(3) 0.2507(3) 0.4874(3) 0.0668(11) Uani 1 1 d . . .
F2 F 0.5292(3) 0.3286(3) 0.5835(3) 0.0603(10) Uani 1 1 d . . .
F3 F 0.5921(3) 0.4329(3) 0.4314(3) 0.0546(9) Uani 1 1 d . . .
F4 F -0.1078(3) 0.5514(3) 0.3540(4) 0.0802(13) Uani 1 1 d . . .
F5 F -0.1380(3) 0.4169(4) 0.3149(3) 0.0778(13) Uani 1 1 d . . .
F6 F -0.1642(3) 0.3972(4) 0.4675(3) 0.0797(13) Uani 1 1 d . . .
O1 O 0.3348(5) 0.7778(5) 0.1042(3) 0.0817(16) Uani 1 1 d . . .
C38 C 0.3069(6) 0.7680(6) 0.1899(5) 0.0617(18) Uani 1 1 d . . .
C39 C 0.3406(7) 0.8463(8) 0.2273(7) 0.090(3) Uani 1 1 d . . .
H39A H 0.2774 0.8965 0.2426 0.135 Uiso 1 1 calc R . .
H39B H 0.3960 0.8934 0.1747 0.135 Uiso 1 1 calc R . .
H39C H 0.3705 0.8003 0.2892 0.135 Uiso 1 1 calc R . .
C40 C 0.2426(10) 0.6770(9) 0.2683(9) 0.132(4) Uani 1 1 d U . .
H40A H 0.2870 0.6250 0.3182 0.199 Uiso 1 1 calc R . .
H40B H 0.2186 0.6337 0.2368 0.199 Uiso 1 1 calc RD . .
H40C H 0.1791 0.7112 0.3025 0.199 Uiso 1 1 calc R . .
O2 O -0.0291(17) 0.623(2) 0.0322(17) 0.250(12) Uiso 0.50 1 d PD B 1
C41 C 0.0367(13) 0.6820(12) 0.0251(12) 0.114(7) Uiso 0.50 1 d PD B 1
C42 C 0.1206(17) 0.7245(10) -0.0689(14) 0.185(13) Uiso 0.50 1 d PD B 1
H42A H 0.1084 0.6991 -0.1196 0.277 Uiso 0.50 1 calc PR B 1
H42B H 0.1928 0.6935 -0.0525 0.277 Uiso 0.50 1 calc PRD B 1
H42C H 0.1157 0.8088 -0.0966 0.277 Uiso 0.50 1 calc PR B 1
C43 C 0.043(2) 0.719(2) 0.1054(17) 0.210(15) Uiso 0.50 1 d PD B 1
H43A H -0.0180 0.6929 0.1620 0.316 Uiso 0.50 1 calc PR B 1
H43B H 0.0405 0.8033 0.0779 0.316 Uiso 0.50 1 calc PR B 1
H43C H 0.1115 0.6858 0.1299 0.316 Uiso 0.50 1 calc PRD B 1

loop_
_atom_site_aniso_label
_atom_site_aniso_U_11
_atom_site_aniso_U_22
_atom_site_aniso_U_33
_atom_site_aniso_U_23
_atom_site_aniso_U_13
_atom_site_aniso_U_12
Ir 0.02376(10) 0.02485(10) 0.02422(10) -0.00718(7) -0.00430(6) -0.00686(6)
N1 0.0267(19) 0.028(2) 0.0255(19) -0.0086(16) -0.0027(15) -0.0072(16)
N2 0.0239(19) 0.032(2) 0.033(2) -0.0116(18) -0.0063(16) -0.0061(16)
N3 0.0223(18) 0.027(2) 0.031(2) -0.0100(17) -0.0034(15) -0.0048(15)
N4 0.0245(19) 0.027(2) 0.032(2) -0.0086(17) -0.0081(16) -0.0071(15)
N5 0.0239(19) 0.033(2) 0.036(2) -0.0099(18) -0.0056(17) -0.0076(16)
N6 0.028(2) 0.030(2) 0.030(2) -0.0063(17) -0.0047(16) -0.0074(16)
N7 0.030(2) 0.0248(19) 0.0246(19) -0.0077(16) -0.0064(15) -0.0074(16)
C1 0.027(2) 0.029(2) 0.031(2) -0.012(2) -0.0073(19) -0.0022(19)
C2 0.049(3) 0.043(3) 0.035(3) -0.011(2) -0.015(2) -0.012(2)
C3 0.059(4) 0.056(4) 0.048(3) -0.023(3) -0.026(3) -0.006(3)
C4 0.042(3) 0.048(3) 0.063(4) -0.024(3) -0.020(3) -0.014(3)
C5 0.037(3) 0.035(3) 0.047(3) -0.015(2) -0.006(2) -0.013(2)
C6 0.025(2) 0.030(2) 0.036(3) -0.014(2) -0.0075(19) -0.0016(19)
C7 0.024(2) 0.026(2) 0.031(2) -0.0094(19) -0.0026(18) -0.0040(18)
C8 0.034(3) 0.031(3) 0.040(3) -0.009(2) 0.000(2) -0.011(2)
C9 0.044(3) 0.036(3) 0.030(3) -0.003(2) -0.001(2) -0.010(2)
C10 0.048(3) 0.043(3) 0.030(3) -0.008(2) -0.010(2) -0.011(2)
C11 0.036(3) 0.042(3) 0.029(2) -0.010(2) -0.008(2) -0.012(2)
C12 0.035(3) 0.033(3) 0.043(3) -0.014(2) -0.013(2) -0.003(2)
C13 0.029(2) 0.030(2) 0.027(2) -0.007(2) -0.0064(19) -0.0053(19)
C14 0.029(2) 0.033(3) 0.042(3) -0.021(2) -0.009(2) -0.002(2)
C15 0.026(2) 0.028(2) 0.030(2) -0.008(2) -0.0028(19) -0.0087(19)
C16 0.024(2) 0.028(2) 0.034(2) -0.011(2) -0.0040(19) -0.0049(18)
C17 0.031(3) 0.042(3) 0.047(3) -0.023(3) -0.008(2) -0.004(2)
C18 0.026(2) 0.037(3) 0.038(3) -0.013(2) -0.004(2) -0.004(2)
C19 0.036(3) 0.047(3) 0.062(4) -0.024(3) -0.016(3) 0.001(2)
C20 0.034(3) 0.040(3) 0.041(3) -0.005(2) -0.009(2) 0.001(2)
C21 0.038(3) 0.039(3) 0.051(3) -0.003(3) -0.014(3) 0.001(2)
C22 0.038(3) 0.037(3) 0.034(3) -0.001(2) -0.010(2) -0.013(2)
C23 0.039(3) 0.041(3) 0.029(3) -0.007(2) -0.006(2) -0.009(2)
C24 0.033(2) 0.032(3) 0.029(2) -0.010(2) -0.0059(19) -0.011(2)
C25 0.036(3) 0.032(3) 0.023(2) -0.008(2) -0.0030(19) -0.009(2)
C26 0.042(3) 0.039(3) 0.025(2) -0.012(2) -0.002(2) -0.002(2)
C27 0.045(3) 0.035(3) 0.034(3) -0.014(2) -0.007(2) 0.000(2)
C28 0.036(3) 0.033(3) 0.038(3) -0.013(2) -0.011(2) 0.002(2)
C29 0.034(3) 0.032(3) 0.026(2) -0.008(2) -0.0082(19) -0.006(2)
C30 0.050(3) 0.050(3) 0.029(3) 0.006(2) -0.012(2) -0.016(3)
C31 0.055(4) 0.048(7) 0.038(5) -0.008(4) 0.002(4) -0.009(4)
C32 0.124(11) 0.083(8) 0.038(5) 0.002(5) -0.034(6) -0.046(7)
C33 0.081(7) 0.087(6) 0.047(6) 0.008(5) -0.019(5) 0.012(5)
C31' 0.055(4) 0.048(7) 0.038(5) -0.008(4) 0.002(4) -0.009(4)
C32' 0.124(11) 0.083(8) 0.038(5) 0.002(5) -0.034(6) -0.046(7)
C33' 0.081(7) 0.087(6) 0.047(6) 0.008(5) -0.019(5) 0.012(5)
C34 0.060(4) 0.055(4) 0.038(3) -0.018(3) -0.002(3) 0.017(3)
C35 0.073(5) 0.078(5) 0.057(4) -0.028(4) -0.004(4) 0.038(4)
C36 0.109(6) 0.074(5) 0.052(4) -0.037(4) -0.009(4) 0.022(5)
C37 0.053(4) 0.085(6) 0.073(5) -0.030(4) 0.020(4) 0.007(4)
F1 0.0379(19) 0.063(2) 0.124(3) -0.055(2) -0.037(2) 0.0123(16)
F2 0.054(2) 0.092(3) 0.0454(19) -0.027(2) -0.0188(16) -0.0165(19)
F3 0.057(2) 0.049(2) 0.056(2) -0.0029(16) -0.0229(17) -0.0280(16)
F4 0.052(2) 0.053(2) 0.139(4) -0.038(3) -0.040(2) 0.0176(18)
F5 0.050(2) 0.108(3) 0.106(3) -0.065(3) -0.045(2) 0.020(2)
F6 0.0289(18) 0.112(4) 0.083(3) -0.033(3) 0.0017(19) 0.000(2)
O1 0.120(5) 0.072(3) 0.039(3) -0.021(2) 0.009(3) -0.010(3)
C38 0.073(5) 0.046(4) 0.046(4) -0.011(3) 0.003(3) 0.009(3)
C39 0.098(7) 0.097(7) 0.090(6) -0.046(5) -0.049(5) 0.019(5)
C40 0.149(8) 0.097(6) 0.115(7) -0.033(5) 0.032(6) -0.020(6)

loop_
_atom_type_symbol
_atom_type_description
_atom_type_scat_dispersion_real
_atom_type_scat_dispersion_imag
_atom_type_scat_source
C C 0.0033 0.0016 'International Tables Vol C Tables 4.2.6.8 and 6.1.1.4'
H H 0.0000 0.0000 'International Tables Vol C Tables 4.2.6.8 and 6.1.1.4'
N N 0.0061 0.0033 'International Tables Vol C Tables 4.2.6.8 and 6.1.1.4'
O O 0.0106 0.0060 'International Tables Vol C Tables 4.2.6.8 and 6.1.1.4'
F F 0.0171 0.0103 'International Tables Vol C Tables 4.2.6.8 and 6.1.1.4'
Ir Ir -1.4442 7.9887 'International Tables Vol C Tables 4.2.6.8 and 6.1.1.4'

loop_
_geom_angle_atom_site_label_1
_geom_angle_atom_site_label_2
_geom_angle_atom_site_label_3
_geom_angle
N6 Ir C1 94.02(17)
N6 Ir N4 93.76(16)
C1 Ir N4 94.34(16)
N6 Ir N7 79.20(15)
C1 Ir N7 92.63(16)
N4 Ir N7 170.43(14)
N6 Ir N1 172.81(15)
C1 Ir N1 80.22(17)
N4 Ir N1 90.99(15)
N7 Ir N1 96.67(15)
N6 Ir N3 93.32(15)
C1 Ir N3 169.05(16)
N4 Ir N3 77.08(14)
N7 Ir N3 96.72(14)
N1 Ir N3 93.01(14)
C11 N1 C7 119.2(4)
C11 N1 Ir 125.0(3)
C7 N1 Ir 115.8(3)
C13 N2 N3 104.1(4)
C15 N3 N2 110.3(4)
C15 N3 Ir 115.0(3)
N2 N3 Ir 134.4(3)
N5 N4 C16 111.0(4)
N5 N4 Ir 130.3(3)
C16 N4 Ir 117.8(3)
C18 N5 N4 104.3(4)
C20 N6 C24 118.3(4)
C20 N6 Ir 125.1(3)
C24 N6 Ir 116.5(3)
C29 N7 C25 118.4(4)
C29 N7 Ir 126.4(3)
C25 N7 Ir 115.2(3)
C6 C1 C2 116.9(4)
C6 C1 Ir 114.1(3)
C2 C1 Ir 129.0(4)
C3 C2 C1 121.2(5)
C4 C3 C2 120.5(5)
C5 C4 C3 119.9(5)
C4 C5 C6 119.9(5)
C5 C6 C1 121.6(5)
C5 C6 C7 122.8(4)
C1 C6 C7 115.5(4)
N1 C7 C8 120.1(4)
N1 C7 C6 114.1(4)
C8 C7 C6 125.7(4)
C9 C8 C7 119.9(5)
C8 C9 C10 119.5(5)
C11 C10 C9 118.7(5)
N1 C11 C10 122.5(5)
F1 C12 F3 107.2(4)
F1 C12 F2 106.0(4)
F3 C12 F2 103.8(4)
F1 C12 C13 114.0(4)
F3 C12 C13 113.5(4)
F2 C12 C13 111.6(4)
N2 C13 C14 113.0(4)
N2 C13 C12 120.3(4)
C14 C13 C12 126.7(5)
C15 C14 C13 103.2(4)
N3 C15 C14 109.4(4)
N3 C15 C16 114.6(4)
C14 C15 C16 136.0(5)
N4 C16 C17 107.8(4)
N4 C16 C15 115.3(4)
C17 C16 C15 136.7(5)
C18 C17 C16 103.9(4)
N5 C18 C17 113.0(4)
N5 C18 C19 119.2(5)
C17 C18 C19 127.7(5)
F5 C19 F4 108.6(5)
F5 C19 F6 104.6(5)
F4 C19 F6 103.8(5)
F5 C19 C18 113.8(5)
F4 C19 C18 112.2(5)
F6 C19 C18 113.0(5)
N6 C20 C21 121.4(5)
C20 C21 C22 123.3(5)
C21 C22 C23 114.3(5)
C21 C22 C30 123.9(5)
C23 C22 C30 121.8(5)
C24 C23 C22 121.1(5)
N6 C24 C23 121.7(5)
N6 C24 C25 114.5(4)
C23 C24 C25 123.9(5)
N7 C25 C26 120.7(4)
N7 C25 C24 114.4(4)
C26 C25 C24 124.8(4)
C25 C26 C27 121.3(5)
C26 C27 C28 116.5(5)
C26 C27 C34 120.6(5)
C28 C27 C34 122.8(5)
C29 C28 C27 120.2(5)
N7 C29 C28 122.7(4)
C32' C30 C22 106.4(9)
C32' C30 C31' 121.3(14)
C22 C30 C31' 115.0(9)
C32' C30 C31 143.2(10)
C22 C30 C31 108.7(5)
C31' C30 C31 29.6(8)
C32' C30 C33 65.0(11)
C22 C30 C33 119.4(6)
C31' C30 C33 119.6(10)
C31 C30 C33 105.7(7)
C32' C30 C33' 95.3(14)
C22 C30 C33' 102.8(10)
C31' C30 C33' 113.0(13)
C31 C30 C33' 87.7(11)
C33 C30 C33' 31.9(9)
C32' C30 C32 51.6(11)
C22 C30 C32 106.3(5)
C31' C30 C32 77.4(10)
C31 C30 C32 106.9(7)
C33 C30 C32 109.4(8)
C33' C30 C32 140.8(11)
C37 C34 C27 109.0(5)
C37 C34 C36 109.1(6)
C27 C34 C36 108.4(5)
C37 C34 C35 109.6(6)
C27 C34 C35 111.3(5)
C36 C34 C35 109.3(6)
O1 C38 C40 123.8(8)
O1 C38 C39 121.6(7)
C40 C38 C39 114.5(8)
O2 C41 C43 124.2(10)
O2 C41 C42 121.1(9)
C43 C41 C42 114.7(8)

loop_
_geom_bond_atom_site_label_1
_geom_bond_atom_site_label_2
_geom_bond_distance
Ir N6 2.026(4)
Ir C1 2.028(5)
Ir N4 2.032(4)
Ir N7 2.042(4)
Ir N1 2.045(4)
Ir N3 2.129(4)
N1 C11 1.342(6)
N1 C7 1.362(6)
N2 C13 1.356(6)
N2 N3 1.369(5)
N3 C15 1.355(6)
N4 N5 1.354(5)
N4 C16 1.360(6)
N5 C18 1.340(6)
N6 C20 1.343(6)
N6 C24 1.348(6)
N7 C29 1.339(6)
N7 C25 1.369(6)
C1 C6 1.401(6)
C1 C2 1.402(7)
C2 C3 1.393(8)
C3 C4 1.381(8)
C4 C5 1.371(8)
C5 C6 1.400(6)
C6 C7 1.463(6)
C7 C8 1.391(6)
C8 C9 1.375(7)
C9 C10 1.379(7)
C10 C11 1.377(7)
C12 F1 1.327(6)
C12 F3 1.335(6)
C12 F2 1.347(6)
C12 C13 1.478(7)
C13 C14 1.388(7)
C14 C15 1.380(6)
C15 C16 1.446(6)
C16 C17 1.380(7)
C17 C18 1.379(7)
C18 C19 1.490(7)
C19 F5 1.320(7)
C19 F4 1.329(7)
C19 F6 1.333(7)
C20 C21 1.348(7)
C21 C22 1.391(8)
C22 C23 1.396(7)
C22 C30 1.528(7)
C23 C24 1.382(7)
C24 C25 1.468(7)
C25 C26 1.387(7)
C26 C27 1.387(7)
C27 C28 1.400(7)
C27 C34 1.530(7)
C28 C29 1.378(7)
C30 C32' 1.527(9)
C30 C31' 1.533(9)
C30 C31 1.539(8)
C30 C33 1.540(8)
C30 C33' 1.556(10)
C30 C32 1.566(8)
C34 C37 1.519(10)
C34 C36 1.534(10)
C34 C35 1.538(9)
O1 C38 1.182(7)
C38 C40 1.457(11)
C38 C39 1.491(11)
O2 C41 1.188(9)
C41 C43 1.469(9)
C41 C42 1.488(9)
